data_4513838
loop_
_publ_author_name
'Semwal, Shrivats'
'Choudhury, Joyanta'

_publ_section_title
;
 Molecular Coordination-Switch in a New Role: Controlling Highly Selective
 Catalytic Hydrogenation with Switchability Function
;
_journal_issue 4
_journal_name_full 'ACS Catalysis'
_journal_page_first 2424
_journal_paper_doi 10.1021/acscatal.6b00150
_journal_volume 6
_journal_year 2016
_chemical_formula_sum 'C23 H25 I Ir N3'
_chemical_formula_weight 662.56
_chemical_name_systematic
;
 ?
;
_space_group_crystal_system triclinic
_space_group_IT_number 2
_space_group_name_Hall '-P 1'
_space_group_name_H-M_alt 'P -1'
_symmetry_space_group_name_Hall '-P 1'
_symmetry_space_group_name_H-M 'P -1'
_atom_sites_solution_hydrogens geom
_audit_creation_method SHELXL-2014
_cell_angle_alpha 79.9710(10)
_cell_angle_beta 78.5530(10)
_cell_angle_gamma 83.2990(10)
_cell_formula_units_Z 2
_cell_length_a 9.2675(2)
_cell_length_b 10.2100(2)
_cell_length_c 12.0027(3)
_cell_measurement_reflns_used 12636
_cell_measurement_temperature 160(2)
_cell_measurement_theta_max 23.254
_cell_measurement_theta_min 1.752
_cell_volume 1092.13(4)
_computing_structure_refinement 'SHELXL-2014 (Sheldrick, 2014)'
_diffrn_ambient_temperature 160(2)
_diffrn_measured_fraction_theta_full 0.795
_diffrn_measured_fraction_theta_max 0.998
_diffrn_measurement_device_type 'Bruker APEX-II CCD'
_diffrn_radiation_type MoK\a
_diffrn_radiation_wavelength 0.71073
_diffrn_reflns_av_R_equivalents 0.0263
_diffrn_reflns_av_unetI/netI 0.0255
_diffrn_reflns_Laue_measured_fraction_full 0.795
_diffrn_reflns_Laue_measured_fraction_max 0.998
_diffrn_reflns_limit_h_max 9
_diffrn_reflns_limit_h_min -10
_diffrn_reflns_limit_k_max 11
_diffrn_reflns_limit_k_min -11
_diffrn_reflns_limit_l_max 13
_diffrn_reflns_limit_l_min -13
_diffrn_reflns_number 12636
_diffrn_reflns_point_group_measured_fraction_full 0.795
_diffrn_reflns_point_group_measured_fraction_max 0.998
_diffrn_reflns_theta_full 25.242
_diffrn_reflns_theta_max 23.254
_diffrn_reflns_theta_min 1.752
_exptl_absorpt_coefficient_mu 7.539
_exptl_absorpt_correction_T_max 0.467
_exptl_absorpt_correction_T_min 0.251
_exptl_absorpt_correction_type multi-scan
_exptl_absorpt_process_details SADABS
_exptl_crystal_colour yellow
_exptl_crystal_density_diffrn 2.015
_exptl_crystal_description needle
_exptl_crystal_F_000 628
_exptl_crystal_size_max 0.250
_exptl_crystal_size_mid 0.190
_exptl_crystal_size_min 0.120
_refine_diff_density_max 0.485
_refine_diff_density_min -0.895
_refine_diff_density_rms 0.100
_refine_ls_extinction_method none
_refine_ls_goodness_of_fit_ref 1.077
_refine_ls_hydrogen_treatment constr
_refine_ls_matrix_type full
_refine_ls_number_parameters 253
_refine_ls_number_reflns 3145
_refine_ls_number_restraints 0
_refine_ls_restrained_S_all 1.077
_refine_ls_R_factor_all 0.0234
_refine_ls_R_factor_gt 0.0212
_refine_ls_shift/su_max 0.001
_refine_ls_shift/su_mean 0.000
_refine_ls_structure_factor_coef Fsqd
_refine_ls_weighting_details 'w=1/[\s^2^(Fo^2^)+(0.0240P)^2^+1.5446P] where P=(Fo^2^+2Fc^2^)/3'
_refine_ls_weighting_scheme calc
_refine_ls_wR_factor_gt 0.0501
_refine_ls_wR_factor_ref 0.0512
_reflns_Friedel_coverage 0.000
_reflns_number_gt 2946
_reflns_number_total 3145
_reflns_threshold_expression 'I > 2\s(I)'
_cod_data_source_file cs6b00150_si_002.cif
_cod_data_source_block complex2
_cod_depositor_comments 'Adding full bibliography for 4513837--4513838.cif.'
_cod_database_code 4513838
_shelx_space_group_comment
;
The symmetry employed for this shelxl refinement is uniquely defined
by the following loop, which should always be used as a source of
symmetry information in preference to the above space-group names.
They are only intended as comments.
;
_shelx_estimated_absorpt_t_min 0.254
_shelx_estimated_absorpt_t_max 0.465
_shelxl_version_number 2014-1

loop_
_space_group_symop_operation_xyz
'x, y, z'
'-x, -y, -z'

loop_
_atom_site_label
_atom_site_type_symbol
_atom_site_fract_x
_atom_site_fract_y
_atom_site_fract_z
_atom_site_U_iso_or_equiv
_atom_site_adp_type
_atom_site_occupancy
_atom_site_site_symmetry_order
_atom_site_calc_flag
_atom_site_refinement_flags_posn
_atom_site_refinement_flags_adp
C1 C 0.5728(6) 0.4233(5) 0.1791(4) 0.0330(13) Uani 1 1 d . .
H1 H 0.5818 0.3391 0.1576 0.040 Uiso 1 1 calc R U
C2 C 0.4513(6) 0.5098(6) 0.1672(4) 0.0380(14) Uani 1 1 d . .
H2 H 0.3767 0.4841 0.1361 0.046 Uiso 1 1 calc R U
C3 C 0.4353(6) 0.6365(5) 0.2004(4) 0.0375(13) Uani 1 1 d . .
H3 H 0.3505 0.6925 0.1913 0.045 Uiso 1 1 calc R U
C4 C 0.5422(6) 0.6794(5) 0.2462(4) 0.0328(12) Uani 1 1 d . .
H4 H 0.5307 0.7634 0.2684 0.039 Uiso 1 1 calc R U
C5 C 0.6686(5) 0.5941(5) 0.2585(4) 0.0254(11) Uani 1 1 d . .
C6 C 0.6841(5) 0.4661(4) 0.2250(4) 0.0246(11) Uani 1 1 d . .
C7 C 0.8759(5) 0.4999(4) 0.2904(4) 0.0225(11) Uani 1 1 d . .
C8 C 1.0142(5) 0.4556(5) 0.3285(4) 0.0231(11) Uani 1 1 d . .
C9 C 1.0935(5) 0.5324(5) 0.3767(4) 0.0280(12) Uani 1 1 d . .
H9 H 1.0635 0.6219 0.3804 0.034 Uiso 1 1 calc R U
C10 C 1.2162(6) 0.4730(6) 0.4183(4) 0.0354(13) Uani 1 1 d . .
H10 H 1.2717 0.5238 0.4484 0.042 Uiso 1 1 calc R U
C11 C 1.1814(6) 0.2673(5) 0.3705(4) 0.0309(12) Uani 1 1 d . .
H11 H 1.2121 0.1771 0.3713 0.037 Uiso 1 1 calc R U
C12 C 1.0600(5) 0.3192(5) 0.3225(4) 0.0261(11) Uani 1 1 d . .
C13 C 1.3906(6) 0.2809(6) 0.4629(5) 0.0464(15) Uani 1 1 d . .
H13A H 1.4048 0.1881 0.4547 0.070 Uiso 1 1 calc R U
H13B H 1.3775 0.2892 0.5428 0.070 Uiso 1 1 calc R U
H13C H 1.4756 0.3250 0.4211 0.070 Uiso 1 1 calc R U
C14 C 0.8722(7) 0.0906(7) 0.1351(6) 0.0586(19) Uani 1 1 d . .
C15 C 0.9786(8) 0.0192(5) 0.1998(5) 0.0474(16) Uani 1 1 d . .
C16 C 1.1090(7) 0.0818(5) 0.1670(4) 0.0385(14) Uani 1 1 d . .
C17 C 1.0841(7) 0.1970(5) 0.0847(4) 0.0392(14) Uani 1 1 d . .
C18 C 0.9384(8) 0.2008(6) 0.0638(5) 0.0528(18) Uani 1 1 d . .
C19 C 0.8734(11) 0.3043(9) -0.0228(6) 0.109(4) Uani 1 1 d . .
H19A H 0.7736 0.2870 -0.0220 0.164 Uiso 1 1 calc R U
H19B H 0.9311 0.3003 -0.0982 0.164 Uiso 1 1 calc R U
H19C H 0.8742 0.3915 -0.0033 0.164 Uiso 1 1 calc R U
C20 C 0.7195(9) 0.0507(10) 0.1357(9) 0.132(4) Uani 1 1 d . .
H20A H 0.7002 -0.0277 0.1917 0.198 Uiso 1 1 calc R U
H20B H 0.7145 0.0322 0.0609 0.198 Uiso 1 1 calc R U
H20C H 0.6470 0.1223 0.1548 0.198 Uiso 1 1 calc R U
C21 C 0.9555(11) -0.1079(6) 0.2835(6) 0.103(3) Uani 1 1 d . .
H21A H 0.8557 -0.1300 0.2914 0.155 Uiso 1 1 calc R U
H21B H 0.9734 -0.0958 0.3571 0.155 Uiso 1 1 calc R U
H21C H 1.0227 -0.1789 0.2556 0.155 Uiso 1 1 calc R U
C22 C 1.2531(9) 0.0289(8) 0.2011(6) 0.085(3) Uani 1 1 d . .
H22A H 1.3258 0.0909 0.1670 0.128 Uiso 1 1 calc R U
H22B H 1.2842 -0.0553 0.1751 0.128 Uiso 1 1 calc R U
H22C H 1.2424 0.0172 0.2834 0.128 Uiso 1 1 calc R U
C23 C 1.1985(11) 0.2896(7) 0.0208(6) 0.100(3) Uani 1 1 d . .
H23A H 1.2881 0.2663 0.0510 0.150 Uiso 1 1 calc R U
H23B H 1.1628 0.3799 0.0301 0.150 Uiso 1 1 calc R U
H23C H 1.2175 0.2816 -0.0594 0.150 Uiso 1 1 calc R U
N1 N 0.8196(4) 0.4064(4) 0.2463(3) 0.0251(9) Uani 1 1 d . .
N2 N 0.7912(5) 0.6134(4) 0.3006(3) 0.0273(9) Uani 1 1 d . .
N3 N 1.2582(5) 0.3430(4) 0.4167(3) 0.0336(10) Uani 1 1 d . .
I2 I 0.77741(4) 0.14786(4) 0.45440(3) 0.04020(11) Uani 1 1 d . .
Ir01 Ir 0.93769(2) 0.22170(2) 0.24315(2) 0.02499(8) Uani 1 1 d . .

loop_
_atom_site_aniso_label
_atom_site_aniso_U_11
_atom_site_aniso_U_22
_atom_site_aniso_U_33
_atom_site_aniso_U_23
_atom_site_aniso_U_13
_atom_site_aniso_U_12
C1 0.036(4) 0.038(3) 0.028(3) -0.005(2) -0.011(3) -0.005(3)
C2 0.029(3) 0.056(4) 0.032(3) -0.002(3) -0.015(3) -0.006(3)
C3 0.023(3) 0.048(3) 0.037(3) 0.002(3) -0.008(3) 0.006(3)
C4 0.032(3) 0.034(3) 0.028(3) -0.001(2) -0.002(2) 0.000(2)
C5 0.025(3) 0.032(3) 0.018(2) -0.001(2) -0.006(2) -0.001(2)
C6 0.028(3) 0.026(3) 0.018(2) 0.002(2) -0.003(2) 0.001(2)
C7 0.027(3) 0.022(2) 0.019(2) -0.002(2) -0.004(2) -0.004(2)
C8 0.022(3) 0.031(3) 0.014(2) -0.003(2) 0.003(2) -0.003(2)
C9 0.027(3) 0.029(3) 0.027(3) -0.002(2) -0.004(2) -0.004(2)
C10 0.032(3) 0.054(4) 0.022(3) -0.008(3) -0.005(2) -0.013(3)
C11 0.031(3) 0.034(3) 0.026(3) -0.011(2) -0.001(2) 0.006(2)
C12 0.022(3) 0.032(3) 0.023(3) -0.006(2) -0.002(2) 0.001(2)
C13 0.033(4) 0.067(4) 0.041(3) -0.015(3) -0.015(3) 0.012(3)
C14 0.053(5) 0.074(5) 0.061(4) -0.052(4) 0.002(4) -0.014(4)
C15 0.069(5) 0.026(3) 0.046(4) -0.017(3) 0.004(3) -0.007(3)
C16 0.047(4) 0.035(3) 0.031(3) -0.014(3) -0.002(3) 0.010(3)
C17 0.059(4) 0.026(3) 0.026(3) -0.010(2) 0.010(3) -0.003(3)
C18 0.076(5) 0.055(4) 0.031(3) -0.028(3) -0.019(3) 0.029(4)
C19 0.158(9) 0.125(7) 0.038(4) -0.028(4) -0.046(5) 0.088(6)
C20 0.076(7) 0.169(10) 0.195(11) -0.150(9) -0.009(7) -0.035(6)
C21 0.204(10) 0.022(3) 0.070(5) -0.005(3) 0.020(6) -0.031(5)
C22 0.081(6) 0.106(6) 0.073(5) -0.058(5) -0.023(5) 0.056(5)
C23 0.151(9) 0.066(5) 0.068(5) -0.033(4) 0.062(5) -0.048(5)
N1 0.031(3) 0.026(2) 0.017(2) -0.0038(17) -0.0027(18) -0.0038(19)
N2 0.030(3) 0.025(2) 0.025(2) -0.0033(17) -0.0029(19) 0.0010(18)
N3 0.025(3) 0.049(3) 0.025(2) -0.008(2) -0.002(2) 0.004(2)
I2 0.0349(2) 0.0459(2) 0.0317(2) 0.00526(16) 0.00012(16) 0.00255(17)
Ir01 0.03028(14) 0.02187(11) 0.02228(12) -0.00421(8) -0.00332(9) -0.00131(8)

loop_
_atom_type_symbol
_atom_type_description
_atom_type_scat_dispersion_real
_atom_type_scat_dispersion_imag
_atom_type_scat_source
C C 0.0033 0.0016 'International Tables Vol C Tables 4.2.6.8 and 6.1.1.4'
H H 0.0000 0.0000 'International Tables Vol C Tables 4.2.6.8 and 6.1.1.4'
N N 0.0061 0.0033 'International Tables Vol C Tables 4.2.6.8 and 6.1.1.4'
I I -0.4742 1.8119 'International Tables Vol C Tables 4.2.6.8 and 6.1.1.4'
Ir Ir -1.4442 7.9887 'International Tables Vol C Tables 4.2.6.8 and 6.1.1.4'

loop_
_geom_angle_atom_site_label_1
_geom_angle_atom_site_label_2
_geom_angle_atom_site_label_3
_geom_angle
C2 C1 C6 117.5(5)
C2 C1 H1 121.3
C6 C1 H1 121.3
C1 C2 C3 122.0(5)
C1 C2 H2 119.0
C3 C2 H2 119.0
C4 C3 C2 121.3(5)
C4 C3 H3 119.4
C2 C3 H3 119.4
C3 C4 C5 118.3(5)
C3 C4 H4 120.8
C5 C4 H4 120.8
N2 C5 C4 129.7(4)
N2 C5 C6 110.1(4)
C4 C5 C6 120.2(4)
N1 C6 C1 132.5(4)
N1 C6 C5 106.8(4)
C1 C6 C5 120.8(5)
N2 C7 N1 116.2(4)
N2 C7 C8 129.3(4)
N1 C7 C8 114.3(4)
C9 C8 C12 120.8(5)
C9 C8 C7 125.2(4)
C12 C8 C7 113.8(4)
C10 C9 C8 118.6(5)
C10 C9 H9 120.7
C8 C9 H9 120.7
N3 C10 C9 121.3(5)
N3 C10 H10 119.3
C9 C10 H10 119.3
N3 C11 C12 122.3(5)
N3 C11 H11 118.8
C12 C11 H11 118.8
C11 C12 C8 116.4(4)
C11 C12 Ir01 127.3(4)
C8 C12 Ir01 116.3(3)
N3 C13 H13A 109.5
N3 C13 H13B 109.5
H13A C13 H13B 109.5
N3 C13 H13C 109.5
H13A C13 H13C 109.5
H13B C13 H13C 109.5
C18 C14 C15 107.7(5)
C18 C14 C20 125.6(8)
C15 C14 C20 126.6(7)
C18 C14 Ir01 70.4(3)
C15 C14 Ir01 69.8(3)
C20 C14 Ir01 128.5(5)
C16 C15 C14 108.7(5)
C16 C15 C21 125.9(7)
C14 C15 C21 125.3(7)
C16 C15 Ir01 71.0(3)
C14 C15 Ir01 72.4(3)
C21 C15 Ir01 125.7(4)
C15 C16 C17 107.7(5)
C15 C16 C22 125.8(6)
C17 C16 C22 126.2(6)
C15 C16 Ir01 72.0(3)
C17 C16 Ir01 69.3(3)
C22 C16 Ir01 129.5(4)
C18 C17 C16 108.4(5)
C18 C17 C23 125.6(6)
C16 C17 C23 125.7(7)
C18 C17 Ir01 73.2(3)
C16 C17 Ir01 72.2(3)
C23 C17 Ir01 126.0(4)
C14 C18 C17 107.5(5)
C14 C18 C19 128.3(8)
C17 C18 C19 124.2(7)
C14 C18 Ir01 72.4(3)
C17 C18 Ir01 68.8(3)
C19 C18 Ir01 125.4(4)
C18 C19 H19A 109.5
C18 C19 H19B 109.5
H19A C19 H19B 109.5
C18 C19 H19C 109.5
H19A C19 H19C 109.5
H19B C19 H19C 109.5
C14 C20 H20A 109.5
C14 C20 H20B 109.5
H20A C20 H20B 109.5
C14 C20 H20C 109.5
H20A C20 H20C 109.5
H20B C20 H20C 109.5
C15 C21 H21A 109.5
C15 C21 H21B 109.5
H21A C21 H21B 109.5
C15 C21 H21C 109.5
H21A C21 H21C 109.5
H21B C21 H21C 109.5
C16 C22 H22A 109.5
C16 C22 H22B 109.5
H22A C22 H22B 109.5
C16 C22 H22C 109.5
H22A C22 H22C 109.5
H22B C22 H22C 109.5
C17 C23 H23A 109.5
C17 C23 H23B 109.5
H23A C23 H23B 109.5
C17 C23 H23C 109.5
H23A C23 H23C 109.5
H23B C23 H23C 109.5
C7 N1 C6 103.9(4)
C7 N1 Ir01 117.7(3)
C6 N1 Ir01 138.1(3)
C7 N2 C5 102.9(4)
C10 N3 C11 120.5(4)
C10 N3 C13 120.4(4)
C11 N3 C13 119.1(4)
C12 Ir01 N1 77.53(17)
C12 Ir01 C17 102.4(2)
N1 Ir01 C17 115.44(17)
C12 Ir01 C16 100.3(2)
N1 Ir01 C16 153.44(17)
C17 Ir01 C16 38.5(2)
C12 Ir01 C15 129.1(2)
N1 Ir01 C15 153.4(2)
C17 Ir01 C15 63.3(2)
C16 Ir01 C15 37.0(2)
C12 Ir01 C18 134.8(2)
N1 Ir01 C18 98.88(18)
C17 Ir01 C18 38.1(2)
C16 Ir01 C18 63.6(2)
C15 Ir01 C18 63.0(2)
C12 Ir01 C14 162.8(2)
N1 Ir01 C14 116.2(2)
C17 Ir01 C14 63.0(2)
C16 Ir01 C14 62.7(2)
C15 Ir01 C14 37.8(2)
C18 Ir01 C14 37.2(2)
C12 Ir01 I2 86.76(13)
N1 Ir01 I2 86.58(10)
C17 Ir01 I2 157.38(13)
C16 Ir01 I2 119.89(14)
C15 Ir01 I2 94.84(15)
C18 Ir01 I2 138.4(2)
C14 Ir01 I2 103.81(18)

loop_
_geom_bond_atom_site_label_1
_geom_bond_atom_site_label_2
_geom_bond_distance
C1 C2 1.363(7)
C1 C6 1.404(7)
C1 H1 0.9300
C2 C3 1.402(8)
C2 H2 0.9300
C3 C4 1.369(7)
C3 H3 0.9300
C4 C5 1.392(7)
C4 H4 0.9300
C5 N2 1.378(6)
C5 C6 1.416(7)
C6 N1 1.382(6)
C7 N2 1.332(6)
C7 N1 1.366(6)
C7 C8 1.442(7)
C8 C9 1.397(6)
C8 C12 1.417(7)
C9 C10 1.367(7)
C9 H9 0.9300
C10 N3 1.341(7)
C10 H10 0.9300
C11 N3 1.359(6)
C11 C12 1.375(7)
C11 H11 0.9300
C12 Ir01 2.051(5)
C13 N3 1.477(7)
C13 H13A 0.9600
C13 H13B 0.9600
C13 H13C 0.9600
C14 C18 1.412(9)
C14 C15 1.430(9)
C14 C20 1.516(9)
C14 Ir01 2.225(5)
C15 C16 1.388(8)
C15 C21 1.505(8)
C15 Ir01 2.191(5)
C16 C17 1.426(7)
C16 C22 1.489(9)
C16 Ir01 2.179(5)
C17 C18 1.416(8)
C17 C23 1.504(8)
C17 Ir01 2.141(5)
C18 C19 1.509(8)
C18 Ir01 2.198(5)
C19 H19A 0.9600
C19 H19B 0.9600
C19 H19C 0.9600
C20 H20A 0.9600
C20 H20B 0.9600
C20 H20C 0.9600
C21 H21A 0.9600
C21 H21B 0.9600
C21 H21C 0.9600
C22 H22A 0.9600
C22 H22B 0.9600
C22 H22C 0.9600
C23 H23A 0.9600
C23 H23B 0.9600
C23 H23C 0.9600
N1 Ir01 2.069(4)
I2 Ir01 2.7026(4)

loop_
_geom_hbond_atom_site_label_D
_geom_hbond_atom_site_label_H
_geom_hbond_atom_site_label_A
_geom_hbond_distance_DH
_geom_hbond_distance_HA
_geom_hbond_distance_DA
_geom_hbond_angle_DHA
_geom_hbond_site_symmetry_A
C13 H13B N2 0.96 2.47 3.287(7) 143.3 2_766
C13 H13C I2 0.96 3.20 3.670(5) 111.8 1_655

loop_
_geom_torsion_atom_site_label_1
_geom_torsion_atom_site_label_2
_geom_torsion_atom_site_label_3
_geom_torsion_atom_site_label_4
_geom_torsion
C6 C1 C2 C3 -0.8(8)
C1 C2 C3 C4 0.3(8)
C2 C3 C4 C5 0.3(7)
C3 C4 C5 N2 179.4(5)
C3 C4 C5 C6 -0.5(7)
C2 C1 C6 N1 -178.6(5)
C2 C1 C6 C5 0.6(7)
N2 C5 C6 N1 -0.5(5)
C4 C5 C6 N1 179.4(4)
N2 C5 C6 C1 -179.9(4)
C4 C5 C6 C1 0.0(7)
N2 C7 C8 C9 -5.9(8)
N1 C7 C8 C9 -179.9(4)
N2 C7 C8 C12 168.7(4)
N1 C7 C8 C12 -5.2(6)
C12 C8 C9 C10 -0.1(7)
C7 C8 C9 C10 174.2(4)
C8 C9 C10 N3 -2.0(7)
N3 C11 C12 C8 -2.9(7)
N3 C11 C12 Ir01 177.1(3)
C9 C8 C12 C11 2.5(7)
C7 C8 C12 C11 -172.5(4)
C9 C8 C12 Ir01 -177.4(3)
C7 C8 C12 Ir01 7.6(5)
C18 C14 C15 C16 -1.6(6)
C20 C14 C15 C16 174.3(6)
Ir01 C14 C15 C16 -62.1(4)
C18 C14 C15 C21 -177.8(6)
C20 C14 C15 C21 -1.9(10)
Ir01 C14 C15 C21 121.7(6)
C18 C14 C15 Ir01 60.5(4)
C20 C14 C15 Ir01 -123.6(6)
C14 C15 C16 C17 2.6(6)
C21 C15 C16 C17 178.7(5)
Ir01 C15 C16 C17 -60.4(4)
C14 C15 C16 C22 -170.9(5)
C21 C15 C16 C22 5.3(9)
Ir01 C15 C16 C22 126.2(6)
C14 C15 C16 Ir01 63.0(4)
C21 C15 C16 Ir01 -120.9(6)
C15 C16 C17 C18 -2.6(6)
C22 C16 C17 C18 170.8(5)
Ir01 C16 C17 C18 -64.7(4)
C15 C16 C17 C23 -176.0(5)
C22 C16 C17 C23 -2.6(9)
Ir01 C16 C17 C23 121.9(6)
C15 C16 C17 Ir01 62.1(4)
C22 C16 C17 Ir01 -124.5(5)
C15 C14 C18 C17 0.0(6)
C20 C14 C18 C17 -176.0(6)
Ir01 C14 C18 C17 60.1(4)
C15 C14 C18 C19 178.2(6)
C20 C14 C18 C19 2.2(10)
Ir01 C14 C18 C19 -121.6(6)
C15 C14 C18 Ir01 -60.1(4)
C20 C14 C18 Ir01 123.9(6)
C16 C17 C18 C14 1.6(6)
C23 C17 C18 C14 175.0(5)
Ir01 C17 C18 C14 -62.5(4)
C16 C17 C18 C19 -176.8(5)
C23 C17 C18 C19 -3.3(9)
Ir01 C17 C18 C19 119.2(6)
C16 C17 C18 Ir01 64.0(4)
C23 C17 C18 Ir01 -122.5(6)
N2 C7 N1 C6 0.4(5)
C8 C7 N1 C6 175.2(4)
N2 C7 N1 Ir01 -174.2(3)
C8 C7 N1 Ir01 0.6(5)
C1 C6 N1 C7 179.4(5)
C5 C6 N1 C7 0.1(5)
C1 C6 N1 Ir01 -7.8(8)
C5 C6 N1 Ir01 173.0(3)
N1 C7 N2 C5 -0.7(5)
C8 C7 N2 C5 -174.6(5)
C4 C5 N2 C7 -179.2(5)
C6 C5 N2 C7 0.7(5)
C9 C10 N3 C11 1.8(7)
C9 C10 N3 C13 -179.6(5)
C12 C11 N3 C10 0.8(7)
C12 C11 N3 C13 -177.9(5)
